data_4320277
loop_
_publ_author_name
'Charles S. Weinert'
'Nicholas Prokopuk'
'Stephanie M. Arendt'
'Charlotte L. Stern'
'Duward F. Shriver'

_publ_contact_author_address
;
      Department of Chemistry
      Northwestern University
      2145 Sheridan Road
      Evanston, IL 60208
;
_publ_contact_author_email ' shriver@chem.nwu.edu'
_publ_contact_author_fax ' (847) 491-7713 '
_publ_contact_author_name ' Duward F. Shriver'
_publ_contact_author_phone ' (847) 491-5655 '
_publ_section_title
;
 Preparation and Substitution Chemistry of [Bu4N]2[W6Cl8(p-OSO2C6H4CH3)6].
 A Useful Precursor for Pseudohalide, Acetate, and Organometallic
 Complexes Containing the {W6Cl8}4+ Core
;
_journal_name_full 'Inorganic Chemistry'
_journal_page_first 5162
_journal_page_last 5168
_journal_paper_doi 10.1021/ic001480y
_journal_volume 40
_journal_year 2001
_chemical_formula_sum 'C42.5 H67 Cl9 N8 O Se6 W6'
_chemical_formula_weight 2601.99
_space_group_IT_number 14
_symmetry_cell_setting monoclinic
_symmetry_Int_Tables_number 14
_symmetry_space_group_name_Hall '-P 2yn'
_symmetry_space_group_name_H-M 'P 1 21/n 1'
_cell_angle_alpha 90
_cell_angle_beta 95.625(2)
_cell_angle_gamma 90
_cell_formula_units_Z 2
_cell_length_a 11.2034(9)
_cell_length_b 16.471(1)
_cell_length_c 20.038(2)
_cell_measurement_reflns_used 0
_cell_measurement_temperature 153.2
_cell_measurement_theta_max 0.0
_cell_measurement_theta_min 0.0
_cell_volume 3679.8(5)
_computing_cell_refinement 'MSC/AFC Diffractometer Control'
_computing_data_collection 'MSC/AFC Diffractometer Control'
_computing_data_reduction 'teXsan for Windows (MSC, 1997)'
_computing_publication_material 'teXsan for Windows (MSC, 1997)'
_computing_structure_refinement 'teXsan for Windows (MSC, 1997)'
_computing_structure_solution
;

SHELX97 (Sheldrick, 1997)

;
_diffrn_ambient_temperature 153.2
_diffrn_measurement_device 'Rigaku CCD'
_diffrn_measurement_method \w-2\q
_diffrn_orient_matrix_UB_11 0.00000
_diffrn_orient_matrix_UB_12 0.00000
_diffrn_orient_matrix_UB_13 0.00000
_diffrn_orient_matrix_UB_21 0.00000
_diffrn_orient_matrix_UB_22 0.00000
_diffrn_orient_matrix_UB_23 0.00000
_diffrn_orient_matrix_UB_31 0.00000
_diffrn_orient_matrix_UB_32 0.00000
_diffrn_orient_matrix_UB_33 0.00000
_diffrn_radiation_detector 'scintillation counter'
_diffrn_radiation_monochromator graphite
_diffrn_radiation_source 'Rigaku rotating anode'
_diffrn_radiation_type 'Mo K\a'
_diffrn_radiation_wavelength 0.7107
_diffrn_reflns_av_R_equivalents 0.12139
_diffrn_reflns_av_sigmaI/netI 0.164
_diffrn_reflns_limit_h_max 14
_diffrn_reflns_limit_h_min -14
_diffrn_reflns_limit_k_max 21
_diffrn_reflns_limit_k_min -21
_diffrn_reflns_limit_l_max 26
_diffrn_reflns_limit_l_min -25
_diffrn_reflns_number 34036
_diffrn_reflns_reduction_process 'Lp corrections applied'
_diffrn_reflns_theta_max 28.32
_diffrn_reflns_theta_min 1.02
_diffrn_standards_decay_% 0.00
_diffrn_standards_interval_count 0
_diffrn_standards_number 0
_exptl_absorpt_coefficient_mu 12.679
_exptl_absorpt_correction_type none
_exptl_crystal_colour yellow
_exptl_crystal_density_diffrn 2.348
_exptl_crystal_density_meas ?
_exptl_crystal_description needle
_exptl_crystal_F_000 2374.00
_exptl_crystal_size_max 0.15
_exptl_crystal_size_mid 0.04
_exptl_crystal_size_min 0.03
_refine_diff_density_max 2.11
_refine_diff_density_min -1.31
_refine_ls_extinction_method none
_refine_ls_goodness_of_fit_all 0.808
_refine_ls_goodness_of_fit_ref 1.360
_refine_ls_hydrogen_treatment noref
_refine_ls_matrix_type full
_refine_ls_number_constraints 6
_refine_ls_number_parameters 211
_refine_ls_number_reflns 2484
_refine_ls_number_restraints 0
_refine_ls_R_factor_all 0.1272
_refine_ls_shift/su_max 0.0000
_refine_ls_shift/su_mean 0.0001
_refine_ls_structure_factor_coef Fsqd
_refine_ls_weighting_details 'w = 1/[\s^2^(Fo)]'
_refine_ls_weighting_scheme sigma
_refine_ls_wR_factor_all 0.1010
_reflns_number_gt 2484
_reflns_number_total 9144
_reflns_threshold_expression I>3.00\s(I)
_cod_data_source_file ic001480y_3.cif
_cod_data_source_block '_s27i([Bu4N]2[W6Cl8(NCSe)6](5)'
_cod_depositor_comments
;
The following automatic conversions were performed:

'_exptl_crystal_density_meas' value 'not measured' was changed to '?'
- the value is perceived as not measured.

Automatic conversion script
Id: cif_fix_values 3008 2015-01-20 13:52:24Z robertas 
;
_cod_original_cell_volume 3680.0(5)
_cod_original_sg_symbol_H-M 'P 21/n '
_cod_original_formula_sum 'C42.50 H67 Cl9 N8 O Se6 W6 '
_cod_database_code 4320277

loop_
_symmetry_equiv_pos_as_xyz
'   +x,   +y,   +z'
1/2-x,1/2+y,1/2-z
'   -x,   -y,   -z'
1/2+x,1/2-y,1/2+z

loop_
_atom_site_label
_atom_site_fract_x
_atom_site_fract_y
_atom_site_fract_z
_atom_site_U_iso_or_equiv
_atom_site_occupancy
_atom_site_refinement_flags
_atom_site_adp_type
_atom_site_calc_flag
_atom_site_calc_attached_atom
W(1) 1.15874(9) 0.50207(6) 0.03501(5) 0.0429(3) 1.000 . Uani d ?
W(2) 0.98839(10) 0.61028(5) 0.01502(5) 0.0440(3) 1.000 . Uani d ?
W(3) 0.95387(9) 0.47925(6) 0.08450(5) 0.0421(3) 1.000 . Uani d ?
Se(1) 1.5823(3) 0.4657(2) 0.1328(1) 0.0805(11) 1.000 . Uani d ?
Se(2) 0.9077(4) 0.9064(2) 0.0315(2) 0.1043(13) 1.000 . Uani d ?
Se(3) 0.8519(3) 0.4142(2) 0.31726(12) 0.0804(11) 1.000 . Uani d ?
Cl(1) 1.0972(5) 0.5885(3) 0.1282(3) 0.045(2) 1.000 . Uani d ?
Cl(2) 1.1185(5) 0.3763(3) 0.1002(3) 0.047(2) 1.000 . Uani d ?
Cl(3) 0.7950(5) 0.5842(3) 0.0615(3) 0.044(2) 1.000 . Uani d ?
Cl(4) 0.8159(5) 0.3732(3) 0.0331(3) 0.044(2) 1.000 . Uani d ?
Cl(5) 0.478(3) 0.294(2) -0.010(1) 0.084(9) 0.250 S Uiso d ?
Cl(6) 0.414(2) 0.193(2) 0.0878(12) 0.166(9) 0.250 S Uiso d ?
O(1) 0.4140 0.1933 0.0878 0.166 0.500 S Uiso d ?
N(1) 1.335(2) 0.5043(10) 0.0764(8) 0.045(5) 1.000 . Uiso d ?
N(2) 0.974(2) 0.7371(10) 0.0311(8) 0.045(5) 1.000 . Uiso d ?
N(3) 0.903(1) 0.4535(9) 0.1809(8) 0.039(5) 1.000 . Uiso d ?
N(4) 0.898(2) 0.1438(10) 0.1895(8) 0.045(5) 1.000 . Uiso d ?
C(1) 1.427(2) 0.4922(12) 0.0961(10) 0.042(6) 1.000 . Uiso d ?
C(2) 0.949(2) 0.799(1) 0.0320(11) 0.050(6) 1.000 . Uiso d ?
C(3) 0.889(2) 0.4394(13) 0.2295(11) 0.053(7) 1.000 . Uiso d ?
C(4) 0.855(2) 0.1612(12) 0.1175(10) 0.044(6) 1.000 . Uiso d ?
C(5) 0.763(2) 0.1027(13) 0.0862(11) 0.057(7) 1.000 . Uiso d ?
C(6) 0.730(2) 0.117(1) 0.0118(12) 0.069(7) 1.000 . Uiso d ?
C(7) 0.635(2) 0.064(1) -0.0173(11) 0.068(7) 1.000 . Uiso d ?
C(8) 0.797(2) 0.1400(13) 0.2309(10) 0.054(6) 1.000 . Uiso d ?
C(9) 0.717(2) 0.2127(13) 0.2312(10) 0.052(7) 1.000 . Uiso d ?
C(10) 0.627(2) 0.210(2) 0.2854(12) 0.075(8) 1.000 . Uiso d ?
C(11) 0.537(2) 0.276(2) 0.2789(12) 0.072(8) 1.000 . Uiso d ?
C(12) 0.984(2) 0.2111(13) 0.2126(11) 0.055(7) 1.000 . Uiso d ?
C(13) 1.044(2) 0.207(2) 0.2811(12) 0.071(8) 1.000 . Uiso d ?
C(14) 1.148(2) 0.267(1) 0.2905(11) 0.067(7) 1.000 . Uiso d ?
C(15) 1.206(2) 0.268(2) 0.3606(13) 0.086(9) 1.000 . Uiso d ?
C(16) 0.960(2) 0.0607(13) 0.1994(10) 0.055(7) 1.000 . Uiso d ?
C(17) 1.077(2) 0.053(2) 0.1629(12) 0.083(8) 1.000 . Uiso d ?
C(18) 1.141(2) -0.032(2) 0.1758(13) 0.081(8) 1.000 . Uiso d ?
C(19) 1.242(8) 0.003(6) 0.232(4) 0.057(9) 0.28(4) SP Uiso d ?
C(20) 1.186(3) -0.040(2) 0.247(2) 0.057 0.716 SP Uiso d ?
C(21) 0.423(3) 0.099(2) 0.160(2) 0.019(8) 0.500 S Uiso d ?
C(22) 0.355(4) 0.160(2) 0.123(2) 0.041(10) 0.500 S Uiso d ?
C(23) 0.408(4) 0.267(2) 0.042(2) 0.101(10) 0.750 S Uiso d ?
C(24) 0.412(4) 0.253(2) -0.038(2) 0.039(10) 0.500 S Uiso d ?
H(1) 0.8219 0.2144 0.1149 0.054 1.000 . Uiso c ?
H(2) 0.9235 0.1599 0.0923 0.054 1.000 . Uiso c ?
H(3) 0.7951 0.0499 0.0916 0.071 1.000 . Uiso c ?
H(4) 0.6936 0.1083 0.1083 0.071 1.000 . Uiso c ?
H(5) 0.7054 0.1719 0.0058 0.081 1.000 . Uiso c ?
H(6) 0.7994 0.1078 -0.0110 0.081 1.000 . Uiso c ?
H(7) 0.5893 0.0416 0.0162 0.084 1.000 . Uiso c ?
H(8) 0.5786 0.0944 -0.0482 0.084 1.000 . Uiso c ?
H(9) 0.6652 0.0206 -0.0422 0.084 1.000 . Uiso c ?
H(10) 0.7496 0.0956 0.2157 0.062 1.000 . Uiso c ?
H(11) 0.8314 0.1308 0.2757 0.062 1.000 . Uiso c ?
H(12) 0.7662 0.2603 0.2402 0.069 1.000 . Uiso c ?
H(13) 0.6725 0.2179 0.1896 0.069 1.000 . Uiso c ?
H(14) 0.5882 0.1609 0.2816 0.094 1.000 . Uiso c ?
H(15) 0.6731 0.2158 0.3278 0.094 1.000 . Uiso c ?
H(16) 0.5205 0.2903 0.3231 0.095 1.000 . Uiso c ?
H(17) 0.5702 0.3213 0.2581 0.095 1.000 . Uiso c ?
H(18) 0.4692 0.2565 0.2539 0.095 1.000 . Uiso c ?
H(19) 1.0461 0.2114 0.1831 0.066 1.000 . Uiso c ?
H(20) 0.9410 0.2610 0.2076 0.066 1.000 . Uiso c ?
H(21) 0.9829 0.2208 0.3103 0.105 1.000 . Uiso c ?
H(22) 1.0692 0.1540 0.2892 0.105 1.000 . Uiso c ?
H(23) 1.2053 0.2530 0.2622 0.084 1.000 . Uiso c ?
H(24) 1.1183 0.3207 0.2809 0.084 1.000 . Uiso c ?
H(25) 1.1461 0.2666 0.3903 0.098 1.000 . Uiso c ?
H(26) 1.2566 0.2227 0.3662 0.098 1.000 . Uiso c ?
H(27) 1.2511 0.3168 0.3665 0.098 1.000 . Uiso c ?
H(28) 0.9790 0.0524 0.2457 0.064 1.000 . Uiso c ?
H(29) 0.9050 0.0205 0.1816 0.064 1.000 . Uiso c ?
H(30) 1.0570 0.0543 0.1165 0.109 1.000 . Uiso c ?
H(31) 1.1285 0.0970 0.1768 0.109 1.000 . Uiso c ?

loop_
_atom_site_aniso_label
_atom_site_aniso_U_11
_atom_site_aniso_U_22
_atom_site_aniso_U_33
_atom_site_aniso_U_12
_atom_site_aniso_U_13
_atom_site_aniso_U_23
W(1) 0.0452(7) 0.0385(6) 0.0466(7) 0.0046(6) 0.0122(5) 0.0054(5)
W(2) 0.0559(8) 0.0303(6) 0.0478(7) 0.0066(6) 0.0143(6) 0.0044(5)
W(3) 0.0497(7) 0.0365(6) 0.0421(7) 0.0060(6) 0.0141(6) 0.0055(5)
Se(1) 0.067(2) 0.101(2) 0.074(2) 0.001(2) 0.015(2) -0.012(2)
Se(2) 0.177(4) 0.046(2) 0.093(2) 0.028(2) 0.030(2) -0.005(2)
Se(3) 0.137(3) 0.059(2) 0.049(2) 0.019(2) 0.027(2) 0.004(1)
Cl(1) 0.045(4) 0.045(4) 0.047(4) 0.006(3) 0.010(3) 0.000(3)
Cl(2) 0.056(5) 0.043(4) 0.045(4) 0.012(3) 0.010(3) 0.010(3)
Cl(3) 0.037(4) 0.049(4) 0.048(4) 0.013(3) 0.011(3) -0.001(3)
Cl(4) 0.048(4) 0.039(3) 0.047(4) -0.004(3) 0.006(3) 0.005(3)

loop_
_atom_type_symbol
_atom_type_oxidation_number
_atom_type_number_in_cell
_atom_type_scat_dispersion_real
_atom_type_scat_dispersion_imag
_atom_type_scat_source
C 0 85 0.002 0.002
;International Tables for Crystallography

(1992, Vol. C, Table 6.1.1.2)

;
H 0 134 0.000 0.000
;International Tables for Crystallography

(1992, Vol. C, Table 6.1.1.2)

;
N 0 16 0.004 0.003
;International Tables for Crystallography

(1992, Vol. C, Table 6.1.1.2)

;
Cl 0 18 0.132 0.159
;International Tables for Crystallography

(1992, Vol. C, Tables 4.2.6.8 and 6.1.1.1)

;
Se 0 12 -0.178 2.223
;International Tables for Crystallography

(1992, Vol. C, Tables 4.2.6.8 and 6.1.1.1)

;
W 0 12 -1.421 6.872
;International Tables for Crystallography

(1992, Vol. C, Table 6.1.1.2)

;
O 0 2 0.008 0.006
;International Tables for Crystallography

(1992, Vol. C, Table 6.1.1.2)

;

loop_
_geom_angle_atom_site_label_1
_geom_angle_atom_site_label_2
_geom_angle_atom_site_label_3
_geom_angle
_geom_angle_site_symmetry_1
_geom_angle_site_symmetry_2
_geom_angle_site_symmetry_3
_geom_angle_publ_flag
W2 W1 W2 90.03(5) . . . ?
W2 W1 W3 60.08(4) . . . ?
W2 W1 W3 59.97(4) . . . ?
W2 W1 CL1 58.3(2) . . . ?
W2 W1 CL2 118.4(2) . . . ?
W2 W1 CL3 118.3(2) . . . ?
W2 W1 CL4 58.4(2) . . . ?
W2 W1 N1 134.8(5) . . . ?
W2 W1 W3 59.96(4) 3_765 3_765 3_765 ?
W2 W1 W3 60.12(4) 3_765 3_765 3_765 ?
W2 W1 CL1 118.7(2) 3_765 3_765 3_765 ?
W2 W1 CL2 58.5(2) 3_765 3_765 3_765 ?
W2 W1 CL3 58.0(2) 3_765 3_765 3_765 ?
W2 W1 CL4 118.3(2) 3_765 3_765 3_765 ?
W2 W1 N1 135.1(5) 3_765 3_765 3_765 ?
W3 W1 W3 90.09(5) . . . ?
W3 W1 CL1 58.8(2) . . . ?
W3 W1 CL2 58.4(2) . . . ?
W3 W1 CL3 118.0(2) . . . ?
W3 W1 CL4 118.5(2) . . . ?
W3 W1 N1 133.7(5) . . . ?
W3 W1 CL1 118.3(2) 3_765 3_765 3_765 ?
W3 W1 CL2 118.6(2) 3_765 3_765 3_765 ?
W3 W1 CL3 58.3(2) 3_765 3_765 3_765 ?
W3 W1 CL4 58.2(2) 3_765 3_765 3_765 ?
W3 W1 N1 136.2(5) 3_765 3_765 3_765 ?
CL1 W1 CL2 90.3(2) . . . ?
CL1 W1 CL3 175.9(2) . . . ?
CL1 W1 CL4 89.7(2) . . . ?
CL1 W1 N1 90.8(5) . . . ?
CL2 W1 CL3 89.7(2) . . . ?
CL2 W1 CL4 176.1(2) . . . ?
CL2 W1 N1 91.1(5) . . . ?
CL3 W1 CL4 90.1(2) 3_765 3_765 3_765 ?
CL3 W1 N1 93.3(5) 3_765 3_765 3_765 ?
CL4 W1 N1 92.8(6) 3_765 3_765 3_765 ?
W1 W2 W1 89.97(5) . . . ?
W1 W2 W3 59.99(4) . . . ?
W1 W2 W3 60.01(4) . . . ?
W1 W2 CL1 58.5(1) . . . ?
W1 W2 CL2 118.5(2) . . . ?
W1 W2 CL3 118.4(2) . . . ?
W1 W2 CL4 58.5(1) . . . ?
W1 W2 N2 135.5(6) . . . ?
W1 W2 W3 59.96(4) 3_765 3_765 3_765 ?
W1 W2 W3 60.08(4) 3_765 3_765 3_765 ?
W1 W2 CL1 118.8(2) 3_765 3_765 3_765 ?
W1 W2 CL2 58.8(2) 3_765 3_765 3_765 ?
W1 W2 CL3 58.6(2) 3_765 3_765 3_765 ?
W1 W2 CL4 118.3(2) 3_765 3_765 3_765 ?
W1 W2 N2 134.5(6) 3_765 3_765 3_765 ?
W3 W2 W3 90.06(5) . . . ?
W3 W2 CL1 58.8(2) . . . ?
W3 W2 CL2 118.7(2) . . . ?
W3 W2 CL3 58.5(2) . . . ?
W3 W2 CL4 118.5(2) . . . ?
W3 W2 N2 135.5(5) . . . ?
W3 W2 CL1 118.5(2) 3_765 3_765 3_765 ?
W3 W2 CL2 58.5(2) 3_765 3_765 3_765 ?
W3 W2 CL3 118.7(2) 3_765 3_765 3_765 ?
W3 W2 CL4 58.2(2) 3_765 3_765 3_765 ?
W3 W2 N2 134.4(5) 3_765 3_765 3_765 ?
CL1 W2 CL2 176.6(2) . . . ?
CL1 W2 CL3 90.1(2) . . . ?
CL1 W2 CL4 89.8(2) . . . ?
CL1 W2 N2 92.4(6) . . . ?
CL2 W2 CL3 90.3(2) 3_765 3_765 3_765 ?
CL2 W2 CL4 89.6(2) 3_765 3_765 3_765 ?
CL2 W2 N2 91.0(6) 3_765 3_765 3_765 ?
CL3 W2 CL4 176.2(2) . . . ?
CL3 W2 N2 91.8(6) . . . ?
CL4 W2 N2 92.0(6) 3_765 3_765 3_765 ?
W1 W3 W1 89.91(5) . . . ?
W1 W3 W2 59.93(4) . . . ?
W1 W3 W2 59.96(4) . . . ?
W1 W3 CL1 58.3(1) . . . ?
W1 W3 CL2 58.8(2) . . . ?
W1 W3 CL3 117.9(2) . . . ?
W1 W3 CL4 118.5(2) . . . ?
W1 W3 N3 134.5(5) . . . ?
W1 W3 W2 59.92(5) 3_765 3_765 3_765 ?
W1 W3 W2 60.02(4) 3_765 3_765 3_765 ?
W1 W3 CL1 118.0(2) 3_765 3_765 3_765 ?
W1 W3 CL2 118.6(2) 3_765 3_765 3_765 ?
W1 W3 CL3 58.4(1) 3_765 3_765 3_765 ?
W1 W3 CL4 58.6(1) 3_765 3_765 3_765 ?
W1 W3 N3 135.6(5) 3_765 3_765 3_765 ?
W2 W3 W2 89.94(5) . . . ?
W2 W3 CL1 58.1(1) . . . ?
W2 W3 CL2 118.7(2) . . . ?
W2 W3 CL3 58.0(2) . . . ?
W2 W3 CL4 118.5(2) . . . ?
W2 W3 N3 136.1(5) . . . ?
W2 W3 CL1 118.2(1) 3_765 3_765 3_765 ?
W2 W3 CL2 58.6(2) 3_765 3_765 3_765 ?
W2 W3 CL3 118.4(2) 3_765 3_765 3_765 ?
W2 W3 CL4 58.5(2) 3_765 3_765 3_765 ?
W2 W3 N3 134.0(5) 3_765 3_765 3_765 ?
CL1 W3 CL2 90.2(2) . . . ?
CL1 W3 CL3 89.3(2) . . . ?
CL1 W3 CL4 175.9(2) . . . ?
CL1 W3 N3 92.6(5) . . . ?
CL2 W3 CL3 176.1(2) . . . ?
CL2 W3 CL4 89.8(2) . . . ?
CL2 W3 N3 90.6(5) . . . ?
CL3 W3 CL4 90.4(2) . . . ?
CL3 W3 N3 93.3(5) . . . ?
CL4 W3 N3 91.5(5) . . . ?
W1 CL1 W2 63.2(2) . . . ?
W1 CL1 W3 62.9(2) . . . ?
W2 CL1 W3 63.1(2) . . . ?
W1 CL2 W2 62.8(1) . . . ?
W1 CL2 W3 62.9(2) . . . ?
W2 CL2 W3 62.9(2) 3_765 3_765 3_765 ?
W1 CL3 W2 63.4(1) 3_765 3_765 3_765 ?
W1 CL3 W3 63.2(2) 3_765 3_765 3_765 ?
W2 CL3 W3 63.6(2) . . . ?
W1 CL4 W2 63.1(2) 3_765 3_765 3_765 ?
W1 CL4 W3 63.2(2) 3_765 3_765 3_765 ?
W2 CL4 W3 63.2(2) 3_765 3_765 3_765 ?
C23 CL5 C24 77.9(37) . . . ?
C22 CL6 C23 139.5(44) . . . ?
C22 O1 C23 139.5(31) . . . ?
W1 N1 C1 168.2(22) . . . ?
W2 N2 C2 167.4(25) . . . ?
W3 N3 C3 173.5(23) . . . ?
C4 N4 C8 110.8(19) . . . ?
C4 N4 C12 106.8(18) . . . ?
C4 N4 C16 113.1(18) . . . ?
C8 N4 C12 111.2(18) . . . ?
C8 N4 C16 104.7(18) . . . ?
C12 N4 C16 110.4(19) . . . ?
SE1 C1 N1 176.7(24) . . . ?
SE2 C2 N2 178.7(25) . . . ?
SE3 C3 N3 176.6(27) . . . ?
N4 C4 C5 114.9(20) . . . ?
N4 C4 H1 108.5 . . . no
N4 C4 H2 107.7 . . . no
C5 C4 H1 108.7 . . . no
C5 C4 H2 108.4 . . . no
H1 C4 H2 108.5 . . . no
C4 C5 C6 113.4(22) . . . ?
C4 C5 H3 107.9 . . . no
C4 C5 H4 107.9 . . . no
C6 C5 H3 108.3 . . . no
C6 C5 H4 108.2 . . . no
H3 C5 H4 111.2 . . . no
C5 C6 C7 113.3(24) . . . ?
C5 C6 H5 108.6 . . . no
C5 C6 H6 108.2 . . . no
C7 C6 H5 109.0 . . . no
C7 C6 H6 107.8 . . . no
H5 C6 H6 109.9 . . . no
C6 C7 H7 111.9 . . . no
C6 C7 H8 110.6 . . . no
C6 C7 H9 112.3 . . . no
H7 C7 H8 106.5 . . . no
H7 C7 H9 108.2 . . . no
H8 C7 H9 107.0 . . . no
N4 C8 C9 117.7(21) . . . ?
N4 C8 H10 106.9 . . . no
N4 C8 H11 105.6 . . . no
C9 C8 H10 108.1 . . . no
C9 C8 H11 108.3 . . . no
H10 C8 H11 110.2 . . . no
C8 C9 C10 114.3(22) . . . ?
C8 C9 H12 108.6 . . . no
C8 C9 H13 109.7 . . . no
C10 C9 H12 106.7 . . . no
C10 C9 H13 107.7 . . . no
H12 C9 H13 109.8 . . . no
C9 C10 C11 113.9(24) . . . ?
C9 C10 H14 107.2 . . . no
C9 C10 H15 106.8 . . . no
C11 C10 H14 109.2 . . . no
C11 C10 H15 108.4 . . . no
H14 C10 H15 111.4 . . . no
C10 C11 H16 107.1 . . . no
C10 C11 H17 108.8 . . . no
C10 C11 H18 108.2 . . . no
H16 C11 H17 109.4 . . . no
H16 C11 H18 111.5 . . . no
H17 C11 H18 111.6 . . . no
N4 C12 C13 118.5(22) . . . ?
N4 C12 H19 107.1 . . . no
N4 C12 H20 107.5 . . . no
C13 C12 H19 106.4 . . . no
C13 C12 H20 108.5 . . . no
H19 C12 H20 108.7 . . . no
C12 C13 C14 111.5(24) . . . ?
C12 C13 H21 105.4 . . . no
C12 C13 H22 107.7 . . . no
C14 C13 H21 110.9 . . . no
C14 C13 H22 111.9 . . . no
H21 C13 H22 109.0 . . . no
C13 C14 C15 112.6(25) . . . ?
C13 C14 H23 109.2 . . . no
C13 C14 H24 108.7 . . . no
C15 C14 H23 108.7 . . . no
C15 C14 H24 106.8 . . . no
H23 C14 H24 110.8 . . . no
C14 C15 H25 108.9 . . . no
C14 C15 H26 107.6 . . . no
C14 C15 H27 107.8 . . . no
H25 C15 H26 111.3 . . . no
H25 C15 H27 110.5 . . . no
H26 C15 H27 110.7 . . . no
N4 C16 C17 113.6(21) . . . ?
N4 C16 H28 108.2 . . . no
N4 C16 H29 107.7 . . . no
C17 C16 H28 109.1 . . . no
C17 C16 H29 108.1 . . . no
H28 C16 H29 110.2 . . . no
C16 C17 C18 112.3(23) . . . ?
C16 C17 H30 109.0 . . . no
C16 C17 H31 108.1 . . . no
C18 C17 H30 104.2 . . . no
C18 C17 H31 112.3 . . . no
H30 C17 H31 110.9 . . . no
C17 C18 C19 94.1(39) . . . ?
C17 C18 C20 110.1(27) . . . ?
C19 C18 C20 37.5(33) . . . ?
C18 C19 C20 62.9(62) . . . ?
C18 C20 C19 79.6(61) . . . ?
CL6 C22 C21 110.4(46) . . . ?
CL5 C23 CL6 134.6(39) . . . ?
CL5 C23 C24 42.1(22) . . . ?
CL6 C23 C24 118.9(35) . . . ?
CL5 C24 C23 60.0(31) . . . ?

loop_
_geom_bond_atom_site_label_1
_geom_bond_atom_site_label_2
_geom_bond_distance
_geom_bond_site_symmetry_1
_geom_bond_site_symmetry_2
_geom_bond_publ_flag
W1 W2 2.613(2) . . ?
W1 W2 2.612(2) . . ?
W1 W3 2.615(2) . . ?
W1 W3 2.613(2) . . ?
W1 CL1 2.497(6) . . ?
W1 CL2 2.512(6) . . ?
W1 CL3 2.494(6) . . ?
W1 CL4 2.498(6) . . ?
W1 N1 2.07(2) . . ?
W2 W3 2.617(2) . . ?
W2 W3 2.612(2) . . ?
W2 CL1 2.493(6) . . ?
W2 CL2 2.503(7) . . ?
W2 CL3 2.478(6) . . ?
W2 CL4 2.495(7) . . ?
W2 N2 2.12(2) . . ?
W3 CL1 2.511(7) . . ?
W3 CL2 2.502(7) . . ?
W3 CL3 2.491(6) . . ?
W3 CL4 2.488(6) . . ?
W3 N3 2.11(2) . . ?
SE1 C1 1.88(3) . . ?
SE2 C2 1.82(3) . . ?
SE3 C3 1.89(3) . . ?
CL5 C23 1.43(5) . . ?
CL5 C24 1.11(5) . . ?
CL6 C22 1.15(5) . . ?
CL6 C23 1.52(5) . . ?
O1 C22 1.15(5) . . ?
O1 C23 1.52(5) . . ?
N1 C1 1.08(2) . . ?
N2 C2 1.06(3) . . ?
N3 C3 1.03(3) . . ?
N4 C4 1.50(3) . . ?
N4 C8 1.47(3) . . ?
N4 C12 1.51(3) . . ?
N4 C16 1.54(3) . . ?
C4 C5 1.50(3) . . ?
C4 H1 0.95 . . no
C4 H2 0.96 . . no
C5 C6 1.52(3) . . ?
C5 H3 0.94 . . no
C5 H4 0.94 . . no
C6 C7 1.46(3) . . ?
C6 H5 0.94 . . no
C6 H6 0.95 . . no
C7 H7 0.96 . . no
C7 H8 0.98 . . no
C7 H9 0.95 . . no
C8 C9 1.49(3) . . ?
C8 H10 0.93 . . no
C8 H11 0.96 . . no
C9 C10 1.55(3) . . ?
C9 H12 0.97 . . no
C9 H13 0.93 . . no
C10 C11 1.47(4) . . ?
C10 H14 0.92 . . no
C10 H15 0.95 . . no
C11 H16 0.95 . . no
C11 H17 0.95 . . no
C11 H18 0.93 . . no
C12 C13 1.47(3) . . ?
C12 H19 0.96 . . no
C12 H20 0.95 . . no
C13 C14 1.52(3) . . ?
C13 H21 0.97 . . no
C13 H22 0.93 . . no
C14 C15 1.49(3) . . ?
C14 H23 0.93 . . no
C14 H24 0.96 . . no
C15 H25 0.94 . . no
C15 H26 0.94 . . no
C15 H27 0.95 . . no
C16 C17 1.57(3) . . ?
C16 H28 0.94 . . no
C16 H29 0.95 . . no
C17 C18 1.58(4) . . ?
C17 H30 0.94 . . no
C17 H31 0.95 . . no
C18 C19 1.63(10) . . ?
C18 C20 1.47(4) . . ?
C19 C20 1.01(10) . . ?
C21 C22 1.42(6) . . ?
C23 C24 1.62(6) . . ?

loop_
_geom_contact_atom_site_label_1
_geom_contact_atom_site_label_2
_geom_contact_distance
_geom_contact_site_symmetry_1
_geom_contact_site_symmetry_2
_geom_contact_publ_flag
N2 H16 3.0454 . 2_655 no
C1 C20 3.54(5) . 2_755 no
C2 H16 2.8955 . 2_655 no
C3 H20 3.0375 . . no
C6 C15 3.56(4) . 4_454 no
C18 H27 2.9322 . 2_745 no
C19 C21 3.04(12) . 1_655 no
C22 H31 3.0375 . 1_455 no
H5 H25 2.5525 . 4_454 no
H7 H7 2.4584 . 3_655 no

loop_
_geom_torsion_atom_site_label_1
_geom_torsion_atom_site_label_2
_geom_torsion_atom_site_label_3
_geom_torsion_atom_site_label_4
_geom_torsion_site_symmetry_1
_geom_torsion_site_symmetry_2
_geom_torsion_site_symmetry_3
_geom_torsion_site_symmetry_4
_geom_torsion
_geom_torsion_publ_flag
W1 W2 W1 W2 . . . . 0.0000 no
W1 W2 W1 W3 . . . . 54.73(4) no
W1 W2 W1 W3 . . . . -54.80(4) no
W1 W2 W1 CL1 . . . . -53.2(2) no
W1 W2 W1 CL2 . . . . -124.0(2) no
W1 W2 W1 CL3 . . . . 123.9(2) no
W1 W2 W1 CL4 . . . . 53.5(2) no
W1 W2 W1 N1 . . . . -178.2(7) no
W1 W2 W3 W2 . . . . -54.70(4) no
W1 W2 W3 CL1 . . . . 69.2(2) no
W1 W2 W3 CL2 . . . . -1.2(2) no
W1 W2 W3 CL3 . . . . -178.9(2) no
W1 W2 W3 CL4 . . . . -108.2(2) no
W1 W2 W3 N3 . . . . 124.5(7) no
W1 W2 W3 W2 . . . . 54.69(4) no
W1 W2 W3 CL1 . . . . 107.8(2) no
W1 W2 W3 CL2 . . . . 179.0(2) no
W1 W2 W3 CL3 . . . . 1.8(2) no
W1 W2 W3 CL4 . . . . -69.4(2) no
W1 W2 W3 N3 . . . . -126.1(7) no
W1 W2 CL1 W3 . . . . -71.66(11) no
W1 W2 CL2 W3 . . . . -1.0(2) no
W1 W2 CL3 W3 . . . . 1.1(2) no
W1 W2 CL4 W3 . . . . 71.94(11) no
W1 W2 N2 C2 . . . . 164.5(96) no
W1 W2 W1 W2 . . . . 0.0000 no
W1 W2 W1 W3 . . . . -54.85(4) no
W1 W2 W1 W3 . . . . 54.70(4) no
W1 W2 W1 CL1 . . . . 124.4(2) no
W1 W2 W1 CL2 . . . . 53.5(2) no
W1 W2 W1 CL3 . . . . -53.0(2) no
W1 W2 W1 CL4 . . . . -123.8(2) no
W1 W2 W1 N1 . . . . 178.2(7) no
W1 W2 W3 W2 . . . . 54.68(4) no
W1 W2 W3 CL1 . . . . 1.5(2) no
W1 W2 W3 CL2 . . . . -69.6(2) no
W1 W2 W3 CL3 . . . . 107.5(2) no
W1 W2 W3 CL4 . . . . 178.7(2) no
W1 W2 W3 N3 . . . . -124.6(7) no
W1 W2 W3 W2 . . . . -54.77(4) no
W1 W2 W3 CL1 . . . . -178.6(2) no
W1 W2 W3 CL2 . . . . -108.3(2) no
W1 W2 W3 CL3 . . . . 69.4(2) no
W1 W2 W3 CL4 . . . . -1.3(2) no
W1 W2 W3 N3 . . . . 126.0(7) no
W1 W2 CL1 W3 . . . . 1.3(2) no
W1 W2 CL2 W3 . . . . 71.77(11) no
W1 W2 CL3 W3 . . . . -71.73(11) no
W1 W2 CL4 W3 . . . . -1.3(2) no
W1 W2 N2 C2 . . . . 15(10) no
W1 W3 W1 W2 . . . . -54.68(4) no
W1 W3 W1 W2 . . . . 54.76(4) no
W1 W3 W1 W3 . . . . 0.0000 no
W1 W3 W1 CL1 . . . . 54.0(2) no
W1 W3 W1 CL2 . . . . -53.4(2) no
W1 W3 W1 CL3 . . . . -123.4(2) no
W1 W3 W1 CL4 . . . . 124.0(2) no
W1 W3 W1 N1 . . . . 179.7(8) no
W1 W3 W2 W3 . . . . 54.70(4) no
W1 W3 W2 CL1 . . . . -69.2(2) no
W1 W3 W2 CL2 . . . . 108.2(2) no
W1 W3 W2 CL3 . . . . 178.9(2) no
W1 W3 W2 CL4 . . . . 1.4(2) no
W1 W3 W2 N2 . . . . -126.0(8) no
W1 W3 W2 W3 . . . . -54.68(4) no
W1 W3 W2 CL1 . . . . -108.6(2) no
W1 W3 W2 CL2 . . . . 69.6(2) no
W1 W3 W2 CL3 . . . . -1.2(2) no
W1 W3 W2 CL4 . . . . -178.7(2) no
W1 W3 W2 N2 . . . . 124.6(8) no
W1 W3 CL1 W2 . . . . 71.99(11) no
W1 W3 CL2 W2 . . . . -71.61(11) no
W1 W3 CL3 W2 . . . . -1.1(2) no
W1 W3 CL4 W2 . . . . 1.3(2) no
W1 W3 N3 C3 . . . . -13(20) no
W1 W3 W1 W2 . . . . 54.81(4) no
W1 W3 W1 W2 . . . . -54.67(4) no
W1 W3 W1 W3 . . . . 0.0000 no
W1 W3 W1 CL1 . . . . -123.6(2) no
W1 W3 W1 CL2 . . . . 124.1(2) no
W1 W3 W1 CL3 . . . . 53.6(2) no
W1 W3 W1 CL4 . . . . -53.2(2) no
W1 W3 W1 N1 . . . . -179.7(7) no
W1 W3 W2 W3 . . . . -54.69(4) no
W1 W3 W2 CL1 . . . . -0.8(2) no
W1 W3 W2 CL2 . . . . -179.0(2) no
W1 W3 W2 CL3 . . . . -108.1(2) no
W1 W3 W2 CL4 . . . . 69.4(2) no
W1 W3 W2 N2 . . . . 126.0(8) no
W1 W3 W2 W3 . . . . 54.77(4) no
W1 W3 W2 CL1 . . . . 178.6(2) no
W1 W3 W2 CL2 . . . . 1.3(2) no
W1 W3 W2 CL3 . . . . -69.4(2) no
W1 W3 W2 CL4 . . . . 108.0(2) no
W1 W3 W2 N2 . . . . -124.5(8) no
W1 W3 CL1 W2 . . . . -1.3(2) no
W1 W3 CL2 W2 . . . . 1.0(2) no
W1 W3 CL3 W2 . . . . 71.97(11) no
W1 W3 CL4 W2 . . . . -71.78(11) no
W1 W3 N3 C3 . . . . -165(19) no
W1 CL1 W2 W3 . . . . 71.66(11) no
W1 CL1 W2 W3 . . . . 0.8(2) no
W1 CL1 W2 CL2 . . . . 28.1(39) no
W1 CL1 W2 CL3 . . . . 123.9(2) no
W1 CL1 W2 CL4 . . . . -52.3(2) no
W1 CL1 W2 N2 . . . . -144.3(6) no
W1 CL1 W3 W2 . . . . -71.99(11) no
W1 CL1 W3 W2 . . . . -1.6(2) no
W1 CL1 W3 CL2 . . . . 52.3(2) no
W1 CL1 W3 CL3 . . . . -123.9(2) no
W1 CL1 W3 CL4 . . . . -37.8(32) no
W1 CL1 W3 N3 . . . . 142.9(5) no
W1 CL2 W2 W3 . . . . -71.77(11) no
W1 CL2 W2 W3 . . . . -1.3(2) no
W1 CL2 W2 CL1 . . . . -43.6(39) no
W1 CL2 W2 CL3 . . . . 52.3(2) no
W1 CL2 W2 CL4 . . . . -124.0(2) no
W1 CL2 W2 N2 . . . . 144.0(6) no
W1 CL2 W3 W2 . . . . 1.2(2) no
W1 CL2 W3 W2 . . . . 71.61(11) no
W1 CL2 W3 CL1 . . . . -51.9(2) no
W1 CL2 W3 CL3 . . . . 31.3(34) no
W1 CL2 W3 CL4 . . . . 124.0(2) no
W1 CL2 W3 N3 . . . . -144.5(5) no
W1 CL3 W2 W3 . . . . 1.2(2) no
W1 CL3 W2 W3 . . . . 71.73(11) no
W1 CL3 W2 CL1 . . . . 124.3(2) no
W1 CL3 W2 CL2 . . . . -52.4(2) no
W1 CL3 W2 CL4 . . . . 35.7(36) no
W1 CL3 W2 N2 . . . . -143.4(6) no
W1 CL3 W3 W2 . . . . -1.8(2) no
W1 CL3 W3 W2 . . . . -71.97(11) no
W1 CL3 W3 CL1 . . . . -123.9(2) no
W1 CL3 W3 CL2 . . . . -40.7(34) no
W1 CL3 W3 CL4 . . . . 52.0(2) no
W1 CL3 W3 N3 . . . . 143.5(5) no
W1 CL4 W2 W3 . . . . -1.5(2) no
W1 CL4 W2 W3 . . . . -71.94(11) no
W1 CL4 W2 CL1 . . . . 52.3(2) no
W1 CL4 W2 CL2 . . . . -124.4(2) no
W1 CL4 W2 CL3 . . . . -36.3(36) no
W1 CL4 W2 N2 . . . . 144.7(6) no
W1 CL4 W3 W2 . . . . 71.78(11) no
W1 CL4 W3 W2 . . . . 1.3(2) no
W1 CL4 W3 CL1 . . . . 34.2(32) no
W1 CL4 W3 CL2 . . . . 124.2(2) no
W1 CL4 W3 CL3 . . . . -51.9(2) no
W1 CL4 W3 N3 . . . . -145.2(5) no
W1 N1 C1 SE1 . . . . -40(47) no
W2 W1 W2 W1 . . . . 0.0000 no
W2 W1 W2 W3 . . . . -54.80(4) no
W2 W1 W2 W3 . . . . 54.73(4) no
W2 W1 W2 CL1 . . . . 53.4(2) no
W2 W1 W2 CL2 . . . . -124.0(2) no
W2 W1 W2 CL3 . . . . 123.9(2) no
W2 W1 W2 CL4 . . . . -53.6(2) no
W2 W1 W2 N2 . . . . -179.3(7) no
W2 W1 W3 CL1 . . . . -68.9(2) no
W2 W1 W3 CL2 . . . . 178.8(2) no
W2 W1 W3 CL3 . . . . 1.0(2) no
W2 W1 W3 CL4 . . . . 108.2(2) no
W2 W1 W3 N3 . . . . -126.7(7) no
W2 W1 W3 CL1 . . . . -108.1(2) no
W2 W1 W3 CL2 . . . . -1.0(2) no
W2 W1 W3 CL3 . . . . -178.1(2) no
W2 W1 W3 CL4 . . . . 69.3(2) no
W2 W1 W3 N3 . . . . 123.9(7) no
W2 W1 CL1 W3 . . . . 71.85(12) no
W2 W1 CL2 W3 . . . . -1.2(2) no
W2 W1 CL3 W3 . . . . 1.8(2) no
W2 W1 CL4 W3 . . . . -71.95(12) no
W2 W1 N1 C1 . . . . 176.2(97) no
W2 W1 W2 W1 . . . . 0.0000 no
W2 W1 W2 W3 . . . . 54.85(4) no
W2 W1 W2 W3 . . . . -54.70(4) no
W2 W1 W2 CL1 . . . . -124.4(2) no
W2 W1 W2 CL2 . . . . 53.8(2) no
W2 W1 W2 CL3 . . . . -53.6(2) no
W2 W1 W2 CL4 . . . . 123.8(2) no
W2 W1 W2 N2 . . . . 179.3(7) no
W2 W1 W3 CL1 . . . . -1.3(2) no
W2 W1 W3 CL2 . . . . -108.4(2) no
W2 W1 W3 CL3 . . . . 68.7(2) no
W2 W1 W3 CL4 . . . . -178.7(2) no
W2 W1 W3 N3 . . . . 126.7(7) no
W2 W1 W3 CL1 . . . . 178.4(2) no
W2 W1 W3 CL2 . . . . -69.3(2) no
W2 W1 W3 CL3 . . . . 108.4(2) no
W2 W1 W3 CL4 . . . . 1.2(2) no
W2 W1 W3 N3 . . . . -123.8(7) no
W2 W1 CL1 W3 . . . . -1.6(2) no
W2 W1 CL2 W3 . . . . 71.84(12) no
W2 W1 CL3 W3 . . . . -72.25(12) no
W2 W1 CL4 W3 . . . . 1.3(2) no
W2 W1 N1 C1 . . . . 1(10) no
W2 W3 W1 W3 . . . . -54.67(4) no
W2 W3 W1 CL1 . . . . 68.9(2) no
W2 W3 W1 CL2 . . . . -178.8(2) no
W2 W3 W1 CL3 . . . . -108.3(2) no
W2 W3 W1 CL4 . . . . -1.4(2) no
W2 W3 W1 N1 . . . . 125.1(7) no
W2 W3 W1 W3 . . . . 54.68(4) no
W2 W3 W1 CL1 . . . . 108.7(2) no
W2 W3 W1 CL2 . . . . 1.3(2) no
W2 W3 W1 CL3 . . . . -68.7(2) no
W2 W3 W1 CL4 . . . . 178.7(2) no
W2 W3 W1 N1 . . . . -125.6(8) no
W2 W3 W2 W3 . . . . 0.0000 no
W2 W3 W2 CL1 . . . . -53.9(2) no
W2 W3 W2 CL2 . . . . 124.3(2) no
W2 W3 W2 CL3 . . . . 53.4(2) no
W2 W3 W2 CL4 . . . . -124.0(2) no
W2 W3 W2 N2 . . . . 179.3(8) no
W2 W3 N3 C3 . . . . -104(19) no
W2 W3 W1 W3 . . . . 54.76(4) no
W2 W3 W1 CL1 . . . . 0.8(2) no
W2 W3 W1 CL2 . . . . 108.2(2) no
W2 W3 W1 CL3 . . . . 178.1(2) no
W2 W3 W1 CL4 . . . . -69.3(2) no
W2 W3 W1 N1 . . . . -125.0(8) no
W2 W3 W1 W3 . . . . -54.81(4) no
W2 W3 W1 CL1 . . . . -178.4(2) no
W2 W3 W1 CL2 . . . . 69.3(2) no
W2 W3 W1 CL3 . . . . -1.2(2) no
W2 W3 W1 CL4 . . . . -108.0(2) no
W2 W3 W1 N1 . . . . 125.5(7) no
W2 W3 W2 W3 . . . . 0.0000 no
W2 W3 W2 CL1 . . . . 123.9(2) no
W2 W3 W2 CL2 . . . . -53.5(2) no
W2 W3 W2 CL3 . . . . -124.2(2) no
W2 W3 W2 CL4 . . . . 53.3(2) no
W2 W3 W2 N2 . . . . -179.3(8) no
W2 W3 N3 C3 . . . . -75(19) no
W2 CL1 W1 W3 . . . . -71.85(12) no
W2 CL1 W1 W3 . . . . -0.8(2) no
W2 CL1 W1 CL2 . . . . -123.8(2) no
W2 CL1 W1 CL3 . . . . -34.2(30) no
W2 CL1 W1 CL4 . . . . 52.2(2) no
W2 CL1 W1 N1 . . . . 145.0(5) no
W2 CL1 W3 CL2 . . . . 124.3(2) no
W2 CL1 W3 CL3 . . . . -51.9(2) no
W2 CL1 W3 CL4 . . . . 34.2(32) no
W2 CL1 W3 N3 . . . . -145.1(5) no
W2 CL2 W1 W3 . . . . -1.3(2) no
W2 CL2 W1 W3 . . . . -71.84(12) no
W2 CL2 W1 CL1 . . . . -124.1(2) no
W2 CL2 W1 CL3 . . . . 51.8(2) no
W2 CL2 W1 CL4 . . . . -35.1(30) no
W2 CL2 W1 N1 . . . . 145.1(5) no
W2 CL2 W3 CL1 . . . . 123.5(2) no
W2 CL2 W3 CL3 . . . . 40.3(34) no
W2 CL2 W3 CL4 . . . . -52.4(2) no
W2 CL2 W3 N3 . . . . -143.9(5) no
W2 CL3 W1 W3 . . . . 72.25(12) no
W2 CL3 W1 W3 . . . . 1.2(2) no
W2 CL3 W1 CL1 . . . . 37.5(30) no
W2 CL3 W1 CL2 . . . . -52.1(2) no
W2 CL3 W1 CL4 . . . . 123.9(2) no
W2 CL3 W1 N1 . . . . -143.3(5) no
W2 CL3 W3 CL1 . . . . 52.0(2) no
W2 CL3 W3 CL2 . . . . -31.2(34) no
W2 CL3 W3 CL4 . . . . -123.9(2) no
W2 CL3 W3 N3 . . . . 144.5(5) no
W2 CL4 W1 W3 . . . . 1.5(2) no
W2 CL4 W1 W3 . . . . 71.95(12) no
W2 CL4 W1 CL1 . . . . -52.2(2) no
W2 CL4 W1 CL2 . . . . 36.9(30) no
W2 CL4 W1 CL3 . . . . 123.7(2) no
W2 CL4 W1 N1 . . . . -143.0(5) no
W2 CL4 W3 CL1 . . . . -37.6(32) no
W2 CL4 W3 CL2 . . . . 52.5(2) no
W2 CL4 W3 CL3 . . . . -123.7(2) no
W2 CL4 W3 N3 . . . . 143.0(5) no
W2 N2 C2 SE2 . . . . -77.4692 no
W3 W1 W2 CL1 . . . . 69.7(2) no
W3 W1 W2 CL2 . . . . -108.5(2) no
W3 W1 W2 CL3 . . . . -1.1(2) no
W3 W1 W2 CL4 . . . . -178.5(2) no
W3 W1 W2 N2 . . . . 126.0(7) no
W3 W1 W2 CL1 . . . . 108.2(2) no
W3 W1 W2 CL2 . . . . -69.2(2) no
W3 W1 W2 CL3 . . . . 178.7(2) no
W3 W1 W2 CL4 . . . . 1.2(2) no
W3 W1 W2 N2 . . . . -124.5(7) no
W3 W1 W3 W1 . . . . 0.0000 no
W3 W1 W3 CL1 . . . . -53.4(2) no
W3 W1 W3 CL2 . . . . 53.7(2) no
W3 W1 W3 CL3 . . . . -123.4(2) no
W3 W1 W3 CL4 . . . . 124.0(2) no
W3 W1 W3 N3 . . . . 178.6(7) no
W3 W1 N1 C1 . . . . 88(10) no
W3 W1 W2 CL1 . . . . 1.3(2) no
W3 W1 W2 CL2 . . . . 178.7(2) no
W3 W1 W2 CL3 . . . . -69.2(2) no
W3 W1 W2 CL4 . . . . 108.3(2) no
W3 W1 W2 N2 . . . . -125.9(7) no
W3 W1 W2 CL1 . . . . -179.2(2) no
W3 W1 W2 CL2 . . . . -1.0(2) no
W3 W1 W2 CL3 . . . . -108.5(2) no
W3 W1 W2 CL4 . . . . 69.0(2) no
W3 W1 W2 N2 . . . . 124.5(7) no
W3 W1 W3 W1 . . . . 0.00000(10) no
W3 W1 W3 CL1 . . . . 123.6(2) no
W3 W1 W3 CL2 . . . . -124.1(2) no
W3 W1 W3 CL3 . . . . 53.6(2) no
W3 W1 W3 CL4 . . . . -53.6(2) no
W3 W1 W3 N3 . . . . -178.6(7) no
W3 W1 N1 C1 . . . . 93(10) no
W3 W2 W1 CL1 . . . . -69.7(2) no
W3 W2 W1 CL2 . . . . 1.2(2) no
W3 W2 W1 CL3 . . . . 107.7(2) no
W3 W2 W1 CL4 . . . . 178.5(2) no
W3 W2 W1 N1 . . . . -123.5(7) no
W3 W2 W1 CL1 . . . . -108.0(2) no
W3 W2 W1 CL2 . . . . -178.7(2) no
W3 W2 W1 CL3 . . . . 69.2(2) no
W3 W2 W1 CL4 . . . . -1.2(2) no
W3 W2 W1 N1 . . . . 127.1(7) no
W3 W2 W3 W2 . . . . 0.0000 no
W3 W2 W3 CL1 . . . . 53.1(2) no
W3 W2 W3 CL2 . . . . 124.3(2) no
W3 W2 W3 CL3 . . . . -52.9(2) no
W3 W2 W3 CL4 . . . . -124.0(2) no
W3 W2 W3 N3 . . . . 179.3(7) no
W3 W2 N2 C2 . . . . -104.5(99) no
W3 W2 W1 CL1 . . . . -1.6(2) no
W3 W2 W1 CL2 . . . . 69.2(2) no
W3 W2 W1 CL3 . . . . -178.7(2) no
W3 W2 W1 CL4 . . . . -108.3(2) no
W3 W2 W1 N1 . . . . 123.4(7) no
W3 W2 W1 CL1 . . . . 179.2(2) no
W3 W2 W1 CL2 . . . . 108.4(2) no
W3 W2 W1 CL3 . . . . 1.8(2) no
W3 W2 W1 CL4 . . . . -69.0(2) no
W3 W2 W1 N1 . . . . -126.9(7) no
W3 W2 W3 W2 . . . . 0.0000 no
W3 W2 W3 CL1 . . . . -123.9(2) no
W3 W2 W3 CL2 . . . . -53.5(2) no
W3 W2 W3 CL3 . . . . 124.2(2) no
W3 W2 W3 CL4 . . . . 53.5(2) no
W3 W2 W3 N3 . . . . -179.2(7) no
W3 W2 N2 C2 . . . . -75(10) no
W3 CL1 W1 CL2 . . . . -52.0(2) no
W3 CL1 W1 CL3 . . . . 37.7(29) no
W3 CL1 W1 CL4 . . . . 124.1(2) no
W3 CL1 W1 N1 . . . . -143.1(5) no
W3 CL1 W2 CL2 . . . . -43.6(39) no
W3 CL1 W2 CL3 . . . . 52.2(2) no
W3 CL1 W2 CL4 . . . . -124.0(2) no
W3 CL1 W2 N2 . . . . 144.0(6) no
W3 CL2 W1 CL1 . . . . 52.3(2) no
W3 CL2 W1 CL3 . . . . -123.6(2) no
W3 CL2 W1 CL4 . . . . -36.7(30) no
W3 CL2 W1 N1 . . . . 143.1(5) no
W3 CL2 W2 CL1 . . . . 28.2(39) no
W3 CL2 W2 CL3 . . . . 124.0(2) no
W3 CL2 W2 CL4 . . . . -52.2(2) no
W3 CL2 W2 N2 . . . . -144.2(6) no
W3 CL3 W1 CL1 . . . . -34.7(30) no
W3 CL3 W1 CL2 . . . . -124.4(2) no
W3 CL3 W1 CL4 . . . . 51.7(2) no
W3 CL3 W1 N1 . . . . 144.5(5) no
W3 CL3 W2 CL1 . . . . -52.5(2) no
W3 CL3 W2 CL2 . . . . 124.1(2) no
W3 CL3 W2 CL4 . . . . 36.1(36) no
W3 CL3 W2 N2 . . . . -144.9(6) no
W3 CL4 W1 CL1 . . . . 124.1(2) no
W3 CL4 W1 CL2 . . . . 35.1(30) no
W3 CL4 W1 CL3 . . . . -51.8(2) no
W3 CL4 W1 N1 . . . . -145.1(5) no
W3 CL4 W2 CL1 . . . . -124.3(2) no
W3 CL4 W2 CL2 . . . . 52.4(2) no
W3 CL4 W2 CL3 . . . . -35.7(36) no
W3 CL4 W2 N2 . . . . 143.4(6) no
W3 N3 C3 SE3 . . . . -173(24) no
CL1 W1 W2 CL2 . . . . -178.2(3) no
CL1 W1 W2 CL3 . . . . -70.7(3) no
CL1 W1 W2 CL4 . . . . 111.8(2) no
CL1 W1 W2 N2 . . . . 56.3(7) no
CL1 W1 W2 CL2 . . . . -70.7(3) no
CL1 W1 W2 CL3 . . . . 177.2(2) no
CL1 W1 W2 CL4 . . . . -0.3(3) no
CL1 W1 W2 N2 . . . . -126.1(7) no
CL1 W1 W3 CL2 . . . . -112.3(2) no
CL1 W1 W3 CL3 . . . . 70.0(2) no
CL1 W1 W3 CL4 . . . . 177.2(3) no
CL1 W1 W3 N3 . . . . -57.8(7) no
CL1 W1 W3 CL2 . . . . -0.3(3) no
CL1 W1 W3 CL3 . . . . -177.4(3) no
CL1 W1 W3 CL4 . . . . 70.0(3) no
CL1 W1 W3 N3 . . . . 124.6(7) no
CL1 W1 N1 C1 . . . . 133(10) no
CL1 W2 W1 CL2 . . . . 70.9(3) no
CL1 W2 W1 CL3 . . . . 177.4(3) no
CL1 W2 W1 CL4 . . . . -111.8(2) no
CL1 W2 W1 N1 . . . . -53.8(7) no
CL1 W2 W1 CL2 . . . . -177.4(3) no
CL1 W2 W1 CL3 . . . . 70.5(2) no
CL1 W2 W1 CL4 . . . . 0.1(3) no
CL1 W2 W1 N1 . . . . 128.4(7) no
CL1 W2 W3 CL2 . . . . -70.4(2) no
CL1 W2 W3 CL3 . . . . 111.9(2) no
CL1 W2 W3 CL4 . . . . -177.4(3) no
CL1 W2 W3 N3 . . . . 55.3(8) no
CL1 W2 W3 CL2 . . . . 178.2(3) no
CL1 W2 W3 CL3 . . . . 1.1(3) no
CL1 W2 W3 CL4 . . . . -70.1(2) no
CL1 W2 W3 N3 . . . . -126.8(7) no
CL1 W2 N2 C2 . . . . -150(10) no
CL1 W3 W1 CL2 . . . . 112.3(2) no
CL1 W3 W1 CL3 . . . . -177.2(2) no
CL1 W3 W1 CL4 . . . . -70.4(2) no
CL1 W3 W1 N1 . . . . 56.1(8) no
CL1 W3 W1 CL2 . . . . -0.0(2) no
CL1 W3 W1 CL3 . . . . -70.0(2) no
CL1 W3 W1 CL4 . . . . 177.4(2) no
CL1 W3 W1 N1 . . . . -126.9(8) no
CL1 W3 W2 CL2 . . . . 177.4(3) no
CL1 W3 W2 CL3 . . . . -111.9(2) no
CL1 W3 W2 CL4 . . . . 70.6(2) no
CL1 W3 W2 N2 . . . . -56.8(9) no
CL1 W3 W2 CL2 . . . . 71.1(2) no
CL1 W3 W2 CL3 . . . . 0.3(3) no
CL1 W3 W2 CL4 . . . . -177.2(3) no
CL1 W3 W2 N2 . . . . 126.2(8) no
CL1 W3 N3 C3 . . . . -59(19) no
CL2 W1 W2 CL3 . . . . 0.1(3) no
CL2 W1 W2 CL4 . . . . -177.3(2) no
CL2 W1 W2 N2 . . . . 127.2(7) no
CL2 W1 W2 CL3 . . . . -112.1(2) no
CL2 W1 W2 CL4 . . . . 70.4(2) no
CL2 W1 W2 N2 . . . . -55.4(7) no
CL2 W1 W3 CL3 . . . . -177.7(3) no
CL2 W1 W3 CL4 . . . . -70.5(3) no
CL2 W1 W3 N3 . . . . 54.5(7) no
CL2 W1 W3 CL3 . . . . -70.0(3) no
CL2 W1 W3 CL4 . . . . 177.4(3) no
CL2 W1 W3 N3 . . . . -128.0(7) no
CL2 W1 N1 C1 . . . . 42(10) no
CL2 W2 W1 CL3 . . . . 112.1(2) no
CL2 W2 W1 CL4 . . . . -177.4(3) no
CL2 W2 W1 N1 . . . . 54.2(7) no
CL2 W2 W1 CL3 . . . . 0.8(3) no
CL2 W2 W1 CL4 . . . . -70.0(3) no
CL2 W2 W1 N1 . . . . -127.9(7) no
CL2 W2 W3 CL3 . . . . 177.1(3) no
CL2 W2 W3 CL4 . . . . -111.7(2) no
CL2 W2 W3 N3 . . . . -55.0(7) no
CL2 W2 W3 CL3 . . . . 70.7(3) no
CL2 W2 W3 CL4 . . . . 0.0(3) no
CL2 W2 W3 N3 . . . . 127.3(8) no
CL2 W2 N2 C2 . . . . -30(10) no
CL2 W3 W1 CL3 . . . . 70.5(2) no
CL2 W3 W1 CL4 . . . . 177.3(2) no
CL2 W3 W1 N1 . . . . -56.2(8) no
CL2 W3 W1 CL3 . . . . -177.1(3) no
CL2 W3 W1 CL4 . . . . 70.3(3) no
CL2 W3 W1 N1 . . . . 126.0(8) no
CL2 W3 W2 CL3 . . . . 177.7(3) no
CL2 W3 W2 CL4 . . . . 0.2(3) no
CL2 W3 W2 N2 . . . . -127.2(9) no
CL2 W3 W2 CL3 . . . . -70.8(3) no
CL2 W3 W2 CL4 . . . . 111.7(2) no
CL2 W3 W2 N2 . . . . 55.0(8) no
CL2 W3 N3 C3 . . . . 31(19) no
CL3 W1 W2 CL4 . . . . 177.5(3) no
CL3 W1 W2 N2 . . . . -56.7(7) no
CL3 W1 W2 CL4 . . . . 70.8(3) no
CL3 W1 W2 N2 . . . . 126.3(7) no
CL3 W1 W3 CL4 . . . . 112.6(2) no
CL3 W1 W3 N3 . . . . 58.0(7) no
CL3 W1 W3 CL4 . . . . 0.0(2) no
CL3 W1 W3 N3 . . . . -125.0(7) no
CL3 W1 N1 C1 . . . . 47(10) no
CL3 W2 W1 CL4 . . . . 177.5(3) no
CL3 W2 W1 N1 . . . . -124.6(7) no
CL3 W2 W1 CL4 . . . . -70.5(3) no
CL3 W2 W1 N1 . . . . 57.9(7) no
CL3 W2 W3 CL4 . . . . 70.7(2) no
CL3 W2 W3 N3 . . . . -56.6(8) no
CL3 W2 W3 CL4 . . . . -177.5(3) no
CL3 W2 W3 N3 . . . . 125.8(7) no
CL3 W2 N2 C2 . . . . -60(10) no
CL3 W3 W1 CL4 . . . . -0.4(2) no
CL3 W3 W1 N1 . . . . 126.1(8) no
CL3 W3 W1 CL4 . . . . -112.6(2) no
CL3 W3 W1 N1 . . . . -56.9(8) no
CL3 W3 W2 CL4 . . . . -177.5(3) no
CL3 W3 W2 N2 . . . . 55.1(9) no
CL3 W3 W2 CL4 . . . . -71.2(2) no
CL3 W3 W2 N2 . . . . -127.8(8) no
CL3 W3 N3 C3 . . . . -149(19) no
CL4 W1 W2 N2 . . . . -127.2(7) no
CL4 W1 W2 N2 . . . . 55.5(7) no
CL4 W1 W3 N3 . . . . -54.6(7) no
CL4 W1 W3 N3 . . . . 128.1(7) no
CL4 W1 N1 C1 . . . . 138(10) no
CL4 W2 W1 N1 . . . . 124.6(7) no
CL4 W2 W1 N1 . . . . -58.0(7) no
CL4 W2 W3 N3 . . . . 56.7(7) no
CL4 W2 W3 N3 . . . . -126.0(8) no
CL4 W2 N2 C2 . . . . -120(10) no
CL4 W3 W1 N1 . . . . -126.7(8) no
CL4 W3 W1 N1 . . . . 55.7(8) no
CL4 W3 W2 N2 . . . . 125.8(9) no
CL4 W3 W2 N2 . . . . -56.7(8) no
CL4 W3 N3 C3 . . . . 121(19) no
CL5 C23 CL6 C22 . . . . -165.3(55) no
CL5 C24 C23 CL6 . . . . -125.9(49) no
CL6 C23 CL5 C24 . . . . 85.4(59) no
O1 C22 CL6 C23 . . . . 85.4(59) no
O1 C23 CL5 C24 . . . . 85.4(56) no
O1 C23 CL6 C22 . . . . 85.4(56) no
N1 W1 W2 N2 . . . . 2.5(10) no
N1 W1 W2 N2 . . . . -1.1(10) no
N1 W1 W3 N3 . . . . -1.6(10) no
N1 W1 W3 N3 . . . . -1.1(11) no
N2 W2 W3 N3 . . . . -1.5(11) no
N2 W2 W3 N3 . . . . -0.0(11) no
N4 C4 C5 C6 . . . . -174.7(21) no
N4 C8 C9 C10 . . . . -169.4(22) no
N4 C12 C13 C14 . . . . 166.1(21) no
N4 C16 C17 C18 . . . . 178.3(21) no
C4 N4 C8 C9 . . . . -57.0(27) no
C4 N4 C12 C13 . . . . -177.4(22) no
C4 N4 C16 C17 . . . . 63.0(27) no
C4 C5 C6 C7 . . . . -176.0(22) no
C5 C4 N4 C8 . . . . -55.9(26) no
C5 C4 N4 C12 . . . . -177.1(20) no
C5 C4 N4 C16 . . . . 61.4(26) no
C8 N4 C12 C13 . . . . 61.6(30) no
C8 N4 C16 C17 . . . . -176.2(21) no
C8 C9 C10 C11 . . . . -171.4(23) no
C9 C8 N4 C12 . . . . 61.5(28) no
C9 C8 N4 C16 . . . . -179.3(21) no
C12 N4 C16 C17 . . . . -56.5(27) no
C12 C13 C14 C15 . . . . 176.4(24) no
C13 C12 N4 C16 . . . . -54.1(29) no
C16 C17 C18 C19 . . . . -101.2(44) no
C16 C17 C18 C20 . . . . -66.3(34) no
C17 C18 C19 C20 . . . . 118.2(54) no
C17 C18 C20 C19 . . . . -69.4(63) no
C21 C22 CL6 C23 . . . . -171.8(40) no
C22 CL6 C23 C24 . . . . -115.5(62) no
